data_4513742
loop_
_publ_author_name
'Nicholls, Thomas P.'
'Constable, Grace E.'
'Robertson, Johnathon C.'
'Gardiner, Michael G.'
'Bissember, Alex C.'

_publ_section_title
;
 Br\/onsted Acid Cocatalysis in Copper(I)-Photocatalyzed \a-Amino C--H
 Bond Functionalization
;
_journal_issue 1
_journal_name_full 'ACS Catalysis'
_journal_page_first 451
_journal_paper_doi 10.1021/acscatal.5b02014
_journal_volume 6
_journal_year 2016
_chemical_formula_sum 'C20 H18 N2 O2'
_chemical_formula_weight 318.36
_chemical_name_systematic
;
 ?
;
_space_group_crystal_system monoclinic
_space_group_IT_number 7
_space_group_name_Hall 'P -2yc'
_space_group_name_H-M_alt 'P 1 c 1'
_symmetry_space_group_name_Hall 'P -2yc'
_symmetry_space_group_name_H-M 'P 1 c 1'
_atom_sites_solution_hydrogens geom
_audit_creation_method SHELXL-2014
_cell_angle_alpha 90
_cell_angle_beta 91.334(15)
_cell_angle_gamma 90
_cell_formula_units_Z 2
_cell_length_a 5.238(2)
_cell_length_b 12.589(2)
_cell_length_c 11.597(3)
_cell_measurement_reflns_used 10944
_cell_measurement_temperature 100(2)
_cell_measurement_theta_max 30.057
_cell_measurement_theta_min 1.618
_cell_volume 764.5(4)
_computing_cell_refinement XDS
_computing_data_collection BLU-ICE
_computing_data_reduction XDS
_computing_molecular_graphics
;
'X-SEED (Barbour, 2008) and ORTEPIII (Farrugia, 2008)' 
;
_computing_publication_material 'WinGX (Farrugia, 1999)'
_computing_structure_refinement 'SHELXL-2014 (Sheldrick, 2014)'
_computing_structure_solution 'SHELXS-2014 (Sheldrick, 2014)'
_diffrn_ambient_temperature 100(2)
_diffrn_detector_area_resol_mean 'ADSC Q315'
_diffrn_measured_fraction_theta_full 0.981
_diffrn_measured_fraction_theta_max 0.983
_diffrn_measurement_device_type '3-ID1 Australian Synchrotron'
_diffrn_measurement_method Rotation
_diffrn_radiation_monochromator Si<111>
_diffrn_radiation_source 'Synchrotron ID'
_diffrn_radiation_type Synchrotron
_diffrn_radiation_wavelength 0.7109
_diffrn_reflns_av_R_equivalents 0.0429
_diffrn_reflns_av_unetI/netI 0.0369
_diffrn_reflns_laue_measured_fraction_full 0.981
_diffrn_reflns_laue_measured_fraction_max 0.983
_diffrn_reflns_limit_h_max 7
_diffrn_reflns_limit_h_min -7
_diffrn_reflns_limit_k_max 17
_diffrn_reflns_limit_k_min -17
_diffrn_reflns_limit_l_max 16
_diffrn_reflns_limit_l_min -16
_diffrn_reflns_number 14663
_diffrn_reflns_point_group_measured_fraction_full 0.974
_diffrn_reflns_point_group_measured_fraction_max 0.974
_diffrn_reflns_theta_full 25.248
_diffrn_reflns_theta_max 30.057
_diffrn_reflns_theta_min 1.618
_exptl_absorpt_coefficient_mu 0.090
_exptl_absorpt_correction_type none
_exptl_crystal_colour colourless
_exptl_crystal_density_diffrn 1.383
_exptl_crystal_description prism
_exptl_crystal_F_000 336
_exptl_crystal_size_max 0.020
_exptl_crystal_size_mid 0.020
_exptl_crystal_size_min 0.020
_refine_diff_density_max 0.272
_refine_diff_density_min -0.178
_refine_diff_density_rms 0.040
_refine_ls_abs_structure_details
;
 Flack x determined using 2055 quotients [(I+)-(I-)]/[(I+)+(I-)]
 (Parsons, Flack and Wagner, Acta Cryst. B69 (2013) 249-259).
;
_refine_ls_abs_structure_Flack 0.0(3)
_refine_ls_extinction_method none
_refine_ls_goodness_of_fit_ref 1.061
_refine_ls_hydrogen_treatment constr
_refine_ls_matrix_type full
_refine_ls_number_parameters 217
_refine_ls_number_reflns 4370
_refine_ls_number_restraints 2
_refine_ls_restrained_S_all 1.060
_refine_ls_R_factor_all 0.0378
_refine_ls_R_factor_gt 0.0365
_refine_ls_shift/su_max 0.002
_refine_ls_shift/su_mean 0.000
_refine_ls_structure_factor_coef Fsqd
_refine_ls_weighting_details 'w=1/[\s^2^(Fo^2^)+(0.0646P)^2^+0.1055P] where P=(Fo^2^+2Fc^2^)/3'
_refine_ls_weighting_scheme calc
_refine_ls_wR_factor_gt 0.0982
_refine_ls_wR_factor_ref 0.1021
_reflns_Friedel_coverage 0.974
_reflns_friedel_fraction_full 0.967
_reflns_friedel_fraction_max 0.965
_reflns_number_gt 4261
_reflns_number_total 4370
_reflns_threshold_expression 'I > 2\s(I)'
_cod_data_source_file cs5b02014_si_006.cif
_cod_data_source_block C:\Users\mgg\DOCUME~1\ASDATA~1\AS73AP~1\73AB106a\73ab106a
_cod_depositor_comments 'Adding full bibliography for 4513736--4513746.cif.'
_cod_database_code 4513742
_shelx_space_group_comment
;
The symmetry employed for this shelxl refinement is uniquely defined
by the following loop, which should always be used as a source of
symmetry information in preference to the above space-group names.
They are only intended as comments.
;
_shelx_estimated_absorpt_t_min 0.998
_shelx_estimated_absorpt_t_max 0.998
_shelxl_version_number 2014-3

loop_
_space_group_symop_operation_xyz
'x, y, z'
'x, -y, z+1/2'

loop_
_atom_site_label
_atom_site_type_symbol
_atom_site_fract_x
_atom_site_fract_y
_atom_site_fract_z
_atom_site_U_iso_or_equiv
_atom_site_adp_type
_atom_site_occupancy
_atom_site_site_symmetry_order
_atom_site_calc_flag
_atom_site_refinement_flags_posn
_atom_site_refinement_flags_adp
O1 O 0.3540(3) 0.19249(11) 0.51728(13) 0.0249(3) Uani 1 1 d . .
O2 O -0.3412(3) 0.39241(10) 0.60869(12) 0.0233(3) Uani 1 1 d . .
N1 N -0.1012(3) 0.08286(12) 0.81735(13) 0.0236(3) Uani 1 1 d . .
N2 N 0.0174(3) 0.30896(12) 0.53913(13) 0.0200(3) Uani 1 1 d . .
C1 C -0.2513(3) 0.15997(15) 0.86593(15) 0.0208(3) Uani 1 1 d . .
C2 C -0.2317(3) 0.26642(14) 0.82803(14) 0.0200(3) Uani 1 1 d . .
C3 C -0.3809(4) 0.34480(15) 0.87760(15) 0.0233(3) Uani 1 1 d . .
H3 H -0.3617 0.4165 0.8538 0.028 Uiso 1 1 calc R U
C4 C -0.5581(4) 0.32023(17) 0.96144(16) 0.0264(4) Uani 1 1 d . .
H4 H -0.6633 0.3740 0.9927 0.032 Uiso 1 1 calc R U
C5 C -0.5778(4) 0.21518(17) 0.99845(16) 0.0275(4) Uani 1 1 d . .
H5 H -0.6976 0.1975 1.0556 0.033 Uiso 1 1 calc R U
C6 C -0.4252(4) 0.13619(16) 0.95311(16) 0.0254(4) Uani 1 1 d . .
H6 H -0.4381 0.0655 0.9811 0.031 Uiso 1 1 calc R U
C7 C 0.0064(3) 0.10026(14) 0.70464(16) 0.0212(3) Uani 1 1 d . .
H7 H -0.1325 0.0980 0.6441 0.025 Uiso 1 1 calc R U
C8 C 0.1812(4) 0.00449(15) 0.69146(17) 0.0268(4) Uani 1 1 d . .
H8A H 0.3481 0.0162 0.7312 0.032 Uiso 1 1 calc R U
H8B H 0.2098 -0.0114 0.6092 0.032 Uiso 1 1 calc R U
C9 C 0.0323(4) -0.08449(16) 0.74873(19) 0.0298(4) Uani 1 1 d . .
H9A H 0.1494 -0.1400 0.7794 0.036 Uiso 1 1 calc R U
H9B H -0.0901 -0.1176 0.6932 0.036 Uiso 1 1 calc R U
C10 C -0.1095(4) -0.02958(15) 0.84733(17) 0.0265(4) Uani 1 1 d . .
H10A H -0.2880 -0.0551 0.8509 0.032 Uiso 1 1 calc R U
H10B H -0.0223 -0.0428 0.9226 0.032 Uiso 1 1 calc R U
C11 C -0.0393(3) 0.29674(14) 0.73883(14) 0.0190(3) Uani 1 1 d . .
H11 H 0.0691 0.3545 0.7732 0.023 Uiso 1 1 calc R U
C12 C 0.1407(3) 0.20853(13) 0.70156(15) 0.0196(3) Uani 1 1 d . .
H12 H 0.3010 0.2081 0.7501 0.024 Uiso 1 1 calc R U
C13 C 0.1964(3) 0.23386(13) 0.57714(15) 0.0200(3) Uani 1 1 d . .
C14 C -0.1518(3) 0.33916(13) 0.62533(15) 0.0192(3) Uani 1 1 d . .
C15 C -0.0025(3) 0.34308(13) 0.42131(15) 0.0203(3) Uani 1 1 d . .
C16 C 0.1913(3) 0.40405(14) 0.37589(16) 0.0233(3) Uani 1 1 d . .
H16 H 0.3318 0.4261 0.4233 0.028 Uiso 1 1 calc R U
C17 C 0.1777(4) 0.43267(16) 0.25963(17) 0.0258(4) Uani 1 1 d . .
H17 H 0.3096 0.4741 0.2273 0.031 Uiso 1 1 calc R U
C18 C -0.0299(4) 0.40027(16) 0.19130(16) 0.0263(4) Uani 1 1 d . .
H18 H -0.0388 0.4191 0.1120 0.032 Uiso 1 1 calc R U
C19 C -0.2237(4) 0.34068(16) 0.23848(17) 0.0262(4) Uani 1 1 d . .
H19 H -0.3659 0.3197 0.1915 0.031 Uiso 1 1 calc R U
C20 C -0.2118(4) 0.31133(14) 0.35420(16) 0.0230(3) Uani 1 1 d . .
H20 H -0.3444 0.2703 0.3867 0.028 Uiso 1 1 calc R U

loop_
_atom_site_aniso_label
_atom_site_aniso_U_11
_atom_site_aniso_U_22
_atom_site_aniso_U_33
_atom_site_aniso_U_23
_atom_site_aniso_U_13
_atom_site_aniso_U_12
O1 0.0240(6) 0.0258(6) 0.0253(6) 0.0022(5) 0.0062(5) 0.0023(5)
O2 0.0244(6) 0.0248(6) 0.0207(6) -0.0021(5) -0.0016(5) 0.0036(5)
N1 0.0300(8) 0.0210(6) 0.0201(7) 0.0025(5) 0.0063(6) 0.0004(6)
N2 0.0196(6) 0.0214(6) 0.0191(6) 0.0014(5) 0.0005(5) -0.0005(5)
C1 0.0221(7) 0.0239(7) 0.0163(7) -0.0005(6) -0.0010(5) -0.0002(6)
C2 0.0196(7) 0.0239(7) 0.0163(6) -0.0008(6) -0.0010(5) -0.0004(6)
C3 0.0250(8) 0.0270(8) 0.0179(7) -0.0017(6) -0.0002(6) 0.0019(7)
C4 0.0284(9) 0.0325(9) 0.0183(7) -0.0018(7) 0.0032(6) 0.0048(7)
C5 0.0304(9) 0.0353(9) 0.0169(7) 0.0012(7) 0.0036(6) 0.0019(8)
C6 0.0281(9) 0.0289(9) 0.0192(8) 0.0029(6) 0.0016(6) -0.0011(7)
C7 0.0235(8) 0.0201(7) 0.0200(7) 0.0008(6) 0.0023(6) -0.0018(6)
C8 0.0318(9) 0.0221(7) 0.0269(8) 0.0020(7) 0.0076(7) 0.0039(7)
C9 0.0389(11) 0.0221(8) 0.0287(9) 0.0027(7) 0.0063(8) 0.0004(7)
C10 0.0332(9) 0.0222(8) 0.0242(8) 0.0052(6) 0.0032(7) 0.0017(7)
C11 0.0192(7) 0.0206(7) 0.0173(7) -0.0001(5) 0.0002(5) -0.0007(6)
C12 0.0198(7) 0.0199(7) 0.0192(7) 0.0011(5) -0.0003(5) -0.0001(6)
C13 0.0187(7) 0.0200(7) 0.0212(7) 0.0007(6) 0.0002(5) -0.0028(6)
C14 0.0206(7) 0.0186(7) 0.0185(7) -0.0013(5) 0.0001(5) -0.0017(6)
C15 0.0218(7) 0.0198(7) 0.0193(7) 0.0005(6) 0.0017(6) 0.0022(6)
C16 0.0221(8) 0.0225(7) 0.0254(8) 0.0024(6) 0.0010(6) 0.0002(6)
C17 0.0259(8) 0.0262(8) 0.0253(8) 0.0051(7) 0.0047(7) 0.0034(6)
C18 0.0308(9) 0.0286(8) 0.0195(8) 0.0026(6) 0.0024(6) 0.0095(7)
C19 0.0273(9) 0.0300(9) 0.0213(8) -0.0022(7) -0.0025(6) 0.0055(7)
C20 0.0228(8) 0.0241(8) 0.0220(8) -0.0012(6) 0.0015(6) 0.0000(6)

loop_
_atom_type_symbol
_atom_type_description
_atom_type_scat_dispersion_real
_atom_type_scat_dispersion_imag
_atom_type_scat_source
C C 0.0033 0.0016 'International Tables Vol C Tables 4.2.6.8 and 6.1.1.4'
H H 0.0000 0.0000 'International Tables Vol C Tables 4.2.6.8 and 6.1.1.4'
N N 0.0061 0.0033 'International Tables Vol C Tables 4.2.6.8 and 6.1.1.4'
O O 0.0106 0.0060 'International Tables Vol C Tables 4.2.6.8 and 6.1.1.4'

loop_
_geom_angle_atom_site_label_1
_geom_angle_atom_site_label_2
_geom_angle_atom_site_label_3
_geom_angle
C1 N1 C7 119.93(15)
C1 N1 C10 124.47(15)
C7 N1 C10 112.04(15)
C13 N2 C14 112.90(14)
C13 N2 C15 122.51(14)
C14 N2 C15 124.35(15)
N1 C1 C6 121.89(17)
N1 C1 C2 119.61(15)
C6 C1 C2 118.49(16)
C3 C2 C1 119.85(16)
C3 C2 C11 119.61(16)
C1 C2 C11 120.45(15)
C2 C3 C4 121.35(18)
C3 C4 C5 118.68(18)
C6 C5 C4 121.05(18)
C5 C6 C1 120.51(18)
N1 C7 C8 102.58(14)
N1 C7 C12 110.05(14)
C8 C7 C12 115.07(15)
C7 C8 C9 102.87(15)
C8 C9 C10 104.70(16)
N1 C10 C9 103.94(15)
C2 C11 C12 115.90(14)
C2 C11 C14 115.41(14)
C12 C11 C14 103.83(13)
C13 C12 C11 104.53(13)
C13 C12 C7 107.94(14)
C11 C12 C7 110.68(14)
O1 C13 N2 124.97(16)
O1 C13 C12 127.31(16)
N2 C13 C12 107.54(14)
O2 C14 N2 124.47(16)
O2 C14 C11 129.08(15)
N2 C14 C11 106.37(14)
C16 C15 C20 121.47(17)
C16 C15 N2 119.36(16)
C20 C15 N2 119.14(16)
C15 C16 C17 119.24(17)
C18 C17 C16 119.75(17)
C19 C18 C17 120.26(17)
C18 C19 C20 120.51(18)
C15 C20 C19 118.77(18)

loop_
_geom_bond_atom_site_label_1
_geom_bond_atom_site_label_2
_geom_bond_distance
O1 C13 1.209(2)
O2 C14 1.209(2)
N1 C1 1.378(2)
N1 C7 1.452(2)
N1 C10 1.458(2)
N2 C13 1.395(2)
N2 C14 1.404(2)
N2 C15 1.434(2)
C1 C6 1.409(2)
C1 C2 1.415(2)
C2 C3 1.391(2)
C2 C11 1.510(2)
C3 C4 1.394(3)
C4 C5 1.395(3)
C5 C6 1.387(3)
C7 C8 1.524(3)
C7 C12 1.535(2)
C8 C9 1.526(3)
C9 C10 1.542(3)
C11 C12 1.526(2)
C11 C14 1.526(2)
C12 C13 1.513(2)
C15 C16 1.386(2)
C15 C20 1.388(3)
C16 C17 1.396(3)
C17 C18 1.392(3)
C18 C19 1.385(3)
C19 C20 1.392(3)
